data_7005933
loop_
_publ_author_name
'Yen, Swee Kuan'
'Koh, Lip Lin'
'Huynh, Han Vinh'
'Hor, T. S. Andy'

_publ_section_title
;
 Pd(II) complexes of N,S-heterocyclic carbenes with pendant and
 coordinated allyl function and their Suzuki coupling activities.
;
_journal_issue 35
_journal_name_full 'Dalton transactions (Cambridge, England : 2003)'
_journal_page_first 3952
_journal_page_last 3958
_journal_paper_doi 10.1039/b706968e
_journal_year 2007
_chemical_formula_sum 'C10 H9 Br2 N Pd S'
_chemical_formula_weight 441.46
_chemical_name_systematic
;
?
;
_space_group_IT_number 61
_symmetry_cell_setting orthorhombic
_symmetry_space_group_name_Hall '-P 2ac 2ab'
_symmetry_space_group_name_H-M 'P b c a'
_atom_sites_solution_hydrogens geom
_atom_sites_solution_primary direct
_atom_sites_solution_secondary difmap
_audit_creation_method SHELXL-97
_cell_angle_alpha 90.00
_cell_angle_beta 90.00
_cell_angle_gamma 90.00
_cell_formula_units_Z 8
_cell_length_a 8.5895(5)
_cell_length_b 16.0336(9)
_cell_length_c 17.2939(9)
_cell_measurement_reflns_used 3813
_cell_measurement_temperature 223(2)
_cell_measurement_theta_max 28.78
_cell_measurement_theta_min 2.36
_cell_volume 2381.7(2)
_computing_cell_refinement 'Bruker SMART'
_computing_data_collection 'Bruker SMART'
_computing_data_reduction 'Bruker SAINT'
_computing_molecular_graphics 'Bruker SHELXTL'
_computing_publication_material 'Bruker SHELXTL'
_computing_structure_refinement 'SHELXL-97 (Sheldrick, 1997)'
_computing_structure_solution 'SHELXS-97 (Sheldrick, 1990)'
_diffrn_ambient_temperature 223(2)
_diffrn_measured_fraction_theta_full 1.000
_diffrn_measured_fraction_theta_max 1.000
_diffrn_measurement_device_type 'CCD area detector'
_diffrn_measurement_method 'phi and omega scans'
_diffrn_radiation_monochromator graphite
_diffrn_radiation_source 'fine-focus sealed tube'
_diffrn_radiation_type MoK\a
_diffrn_radiation_wavelength 0.71073
_diffrn_reflns_av_R_equivalents 0.0364
_diffrn_reflns_av_sigmaI/netI 0.0275
_diffrn_reflns_limit_h_max 11
_diffrn_reflns_limit_h_min -11
_diffrn_reflns_limit_k_max 18
_diffrn_reflns_limit_k_min -20
_diffrn_reflns_limit_l_max 22
_diffrn_reflns_limit_l_min -20
_diffrn_reflns_number 15763
_diffrn_reflns_theta_full 27.50
_diffrn_reflns_theta_max 27.50
_diffrn_reflns_theta_min 2.36
_exptl_absorpt_coefficient_mu 8.408
_exptl_absorpt_correction_T_max 0.5527
_exptl_absorpt_correction_T_min 0.2841
_exptl_absorpt_correction_type 'Sadabs, (Sheldrick 2001)'
_exptl_crystal_colour COLOURLESS
_exptl_crystal_density_diffrn 2.462
_exptl_crystal_density_meas 0
_exptl_crystal_density_method 'not measured'
_exptl_crystal_description PLATE
_exptl_crystal_F_000 1664
_exptl_crystal_size_max 0.20
_exptl_crystal_size_mid 0.10
_exptl_crystal_size_min 0.08
_refine_diff_density_max 0.610
_refine_diff_density_min -0.402
_refine_diff_density_rms 0.111
_refine_ls_extinction_method none
_refine_ls_goodness_of_fit_ref 1.028
_refine_ls_hydrogen_treatment mixed
_refine_ls_matrix_type full
_refine_ls_number_parameters 148
_refine_ls_number_reflns 2732
_refine_ls_number_restraints 0
_refine_ls_restrained_S_all 1.028
_refine_ls_R_factor_all 0.0324
_refine_ls_R_factor_gt 0.0253
_refine_ls_shift/su_max 0.003
_refine_ls_shift/su_mean 0.000
_refine_ls_structure_factor_coef Fsqd
_refine_ls_weighting_details 'calc w=1/[\s^2^(Fo^2^)+(0.0351P)^2^+0.0000P] where P=(Fo^2^+2Fc^2^)/3'
_refine_ls_weighting_scheme calc
_refine_ls_wR_factor_gt 0.0595
_refine_ls_wR_factor_ref 0.0616
_reflns_number_gt 2312
_reflns_number_total 2732
_reflns_threshold_expression >2sigma(I)
_cod_data_source_file b706968e.txt
_cod_data_source_block 5261
_cod_depositor_comments
;
The following automatic conversions were performed:
'_symmetry_cell_setting' value 'Orthorhombic' changed to 'orthorhombic'
according to '/home/saulius/struct/CIF-dictionaries/cif_core.dic'
dictionary named 'cif_core.dic' version 2.4.1 from 2010-06-29.

Automatic conversion script
Id: cif_fix_enum 1527 2010-12-29 10:47:43Z saulius 
;
_cod_original_sg_symbol_H-M Pbca
_cod_database_code 7005933

loop_
_symmetry_equiv_pos_as_xyz
'x, y, z'
'-x+1/2, -y, z+1/2'
'-x, y+1/2, -z+1/2'
'x+1/2, -y+1/2, -z'
'-x, -y, -z'
'x-1/2, y, -z-1/2'
'x, -y-1/2, z-1/2'
'-x-1/2, y-1/2, z'

loop_
_atom_site_label
_atom_site_type_symbol
_atom_site_fract_x
_atom_site_fract_y
_atom_site_fract_z
_atom_site_U_iso_or_equiv
_atom_site_adp_type
_atom_site_occupancy
_atom_site_symmetry_multiplicity
_atom_site_calc_flag
_atom_site_refinement_flags
_atom_site_disorder_assembly
_atom_site_disorder_group
Pd1 Pd 0.27620(3) 1.021592(14) 0.489063(13) 0.02350(8) Uani 1 1 d . . .
Br1 Br 0.21389(4) 0.96426(2) 0.617333(17) 0.02985(10) Uani 1 1 d . . .
Br2 Br 0.42574(4) 1.13951(2) 0.544004(19) 0.03563(10) Uani 1 1 d . . .
S1 S 0.04926(10) 0.85415(5) 0.47439(5) 0.02760(18) Uani 1 1 d . . .
N1 N 0.1980(3) 0.91599(16) 0.36295(14) 0.0246(6) Uani 1 1 d . . .
C1 C 0.1734(3) 0.92748(18) 0.43811(17) 0.0225(6) Uani 1 1 d . . .
C2 C 0.1193(4) 0.84848(18) 0.32981(17) 0.0241(6) Uani 1 1 d . . .
C3 C 0.1252(4) 0.82212(19) 0.25347(18) 0.0307(7) Uani 1 1 d . . .
H3 H 0.1869 0.8500 0.2168 0.037 Uiso 1 1 calc R . .
C4 C 0.0378(4) 0.7539(2) 0.23343(19) 0.0352(8) Uani 1 1 d . . .
H4 H 0.0406 0.7343 0.1822 0.042 Uiso 1 1 calc R . .
C5 C -0.0551(4) 0.7132(2) 0.2876(2) 0.0340(8) Uani 1 1 d . . .
H5 H -0.1147 0.6670 0.2720 0.041 Uiso 1 1 calc R . .
C6 C -0.0620(4) 0.7390(2) 0.36338(19) 0.0306(7) Uani 1 1 d . . .
H6 H -0.1252 0.7114 0.3997 0.037 Uiso 1 1 calc R . .
C7 C 0.0283(4) 0.80727(18) 0.38415(16) 0.0247(6) Uani 1 1 d . . .
C8 C 0.3168(4) 0.9659(2) 0.32384(18) 0.0289(7) Uani 1 1 d . . .
H8A H 0.2821 0.9797 0.2714 0.035 Uiso 1 1 calc R . .
H8B H 0.4138 0.9339 0.3199 0.035 Uiso 1 1 calc R . .
C9 C 0.3445(4) 1.0443(2) 0.36902(17) 0.0259(7) Uani 1 1 d . . .
C10 C 0.2252(4) 1.0978(2) 0.38773(18) 0.0282(7) Uani 1 1 d . . .
H9A H 0.447(4) 1.063(2) 0.3725(18) 0.027(9) Uiso 1 1 d . . .
H10A H 0.244(3) 1.153(2) 0.4073(19) 0.030(9) Uiso 1 1 d . . .
H10B H 0.114(4) 1.080(2) 0.3749(17) 0.030(9) Uiso 1 1 d . . .

loop_
_atom_site_aniso_label
_atom_site_aniso_U_11
_atom_site_aniso_U_22
_atom_site_aniso_U_33
_atom_site_aniso_U_23
_atom_site_aniso_U_13
_atom_site_aniso_U_12
Pd1 0.02803(14) 0.02553(14) 0.01693(13) 0.00235(9) -0.00072(9) 0.00036(9)
Br1 0.0353(2) 0.03630(19) 0.01800(16) 0.00317(12) 0.00106(12) 0.00153(14)
Br2 0.0454(2) 0.03489(19) 0.02663(18) -0.00024(13) -0.00419(15) -0.00767(15)
S1 0.0356(4) 0.0271(4) 0.0201(4) 0.0010(3) 0.0044(3) -0.0019(3)
N1 0.0269(14) 0.0281(14) 0.0187(12) 0.0033(10) 0.0010(10) 0.0022(11)
C1 0.0264(15) 0.0221(15) 0.0188(14) 0.0013(11) 0.0010(12) 0.0044(12)
C2 0.0258(16) 0.0257(16) 0.0208(15) 0.0012(12) -0.0023(13) 0.0047(12)
C3 0.0345(18) 0.0342(18) 0.0233(16) 0.0008(13) -0.0014(14) 0.0005(15)
C4 0.045(2) 0.0345(18) 0.0259(18) -0.0085(14) -0.0034(15) 0.0069(15)
C5 0.042(2) 0.0258(17) 0.0339(18) 0.0002(14) -0.0105(15) 0.0005(14)
C6 0.0307(17) 0.0295(17) 0.0316(18) 0.0049(14) -0.0006(14) -0.0006(13)
C7 0.0267(16) 0.0261(16) 0.0213(15) -0.0008(12) -0.0003(12) 0.0046(12)
C8 0.0317(17) 0.0336(18) 0.0215(15) 0.0028(13) 0.0026(13) -0.0008(13)
C9 0.0274(17) 0.0332(17) 0.0169(15) 0.0071(12) 0.0027(13) -0.0041(14)
C10 0.0316(18) 0.0305(18) 0.0224(16) 0.0101(13) -0.0025(13) -0.0007(14)

loop_
_atom_type_symbol
_atom_type_description
_atom_type_scat_dispersion_real
_atom_type_scat_dispersion_imag
_atom_type_scat_source
C C 0.0033 0.0016 'International Tables Vol C Tables 4.2.6.8 and 6.1.1.4'
H H 0.0000 0.0000 'International Tables Vol C Tables 4.2.6.8 and 6.1.1.4'
N N 0.0061 0.0033 'International Tables Vol C Tables 4.2.6.8 and 6.1.1.4'
S S 0.1246 0.1234 'International Tables Vol C Tables 4.2.6.8 and 6.1.1.4'
Br Br -0.2901 2.4595 'International Tables Vol C Tables 4.2.6.8 and 6.1.1.4'
Pd Pd -0.9988 1.0072 'International Tables Vol C Tables 4.2.6.8 and 6.1.1.4'

loop_
_geom_angle_atom_site_label_1
_geom_angle_atom_site_label_2
_geom_angle_atom_site_label_3
_geom_angle
_geom_angle_site_symmetry_1
_geom_angle_site_symmetry_3
_geom_angle_publ_flag
C1 Pd1 C10 88.84(13) . . ?
C1 Pd1 C9 79.76(12) . . ?
C10 Pd1 C9 36.67(12) . . ?
C1 Pd1 Br1 91.13(8) . . ?
C10 Pd1 Br1 152.91(9) . . ?
C9 Pd1 Br1 167.47(9) . . ?
C1 Pd1 Br2 174.55(9) . . ?
C10 Pd1 Br2 89.12(10) . . ?
C9 Pd1 Br2 95.62(9) . . ?
Br1 Pd1 Br2 92.989(14) . . ?
C1 S1 C7 91.86(15) . . ?
C1 N1 C2 115.5(2) . . ?
C1 N1 C8 119.2(3) . . ?
C2 N1 C8 124.8(2) . . ?
N1 C1 S1 111.3(2) . . ?
N1 C1 Pd1 118.4(2) . . ?
S1 C1 Pd1 130.34(17) . . ?
C3 C2 C7 121.3(3) . . ?
C3 C2 N1 127.5(3) . . ?
C7 C2 N1 111.3(3) . . ?
C4 C3 C2 117.6(3) . . ?
C3 C4 C5 121.2(3) . . ?
C6 C5 C4 121.7(3) . . ?
C5 C6 C7 117.3(3) . . ?
C6 C7 C2 120.9(3) . . ?
C6 C7 S1 129.0(2) . . ?
C2 C7 S1 110.0(2) . . ?
N1 C8 C9 109.2(3) . . ?
C10 C9 C8 121.9(3) . . ?
C10 C9 Pd1 71.38(17) . . ?
C8 C9 Pd1 108.2(2) . . ?
C9 C10 Pd1 71.94(17) . . ?

loop_
_geom_bond_atom_site_label_1
_geom_bond_atom_site_label_2
_geom_bond_distance
_geom_bond_site_symmetry_2
_geom_bond_publ_flag
Pd1 C1 1.958(3) . ?
Pd1 C10 2.181(3) . ?
Pd1 C9 2.188(3) . ?
Pd1 Br1 2.4601(4) . ?
Pd1 Br2 2.4753(4) . ?
S1 C1 1.707(3) . ?
S1 C7 1.742(3) . ?
N1 C1 1.330(4) . ?
N1 C2 1.399(4) . ?
N1 C8 1.462(4) . ?
C2 C3 1.387(4) . ?
C2 C7 1.390(4) . ?
C3 C4 1.370(5) . ?
C4 C5 1.393(5) . ?
C5 C6 1.375(5) . ?
C6 C7 1.389(4) . ?
C8 C9 1.500(4) . ?
C9 C10 1.374(5) . ?
